data_7128257
loop_
_publ_author_name
'Ponce-de-Le\'on, Jaime'
'Infante, Rebeca'
'Espinet, Pablo'

_publ_section_title
;
 Easy wide scope access to luminescent fluorophosphoranes.
;
_journal_issue 44
_journal_name_full 'Chemical communications (Cambridge, England)'
_journal_page_first 5458
_journal_page_last 5461
_journal_paper_doi 10.1039/d1cc00976a
_journal_volume 57
_journal_year 2021
_chemical_formula_moiety 'C24 H22 F9 P'
_chemical_formula_sum 'C24 H22 F9 P'
_chemical_formula_weight 512.38
_space_group_crystal_system orthorhombic
_space_group_IT_number 61
_space_group_name_Hall '-P 2ac 2ab'
_space_group_name_H-M_alt 'P b c a'
_atom_sites_solution_hydrogens geom
_atom_sites_solution_primary iterative
_audit_creation_date 2021-01-13
_audit_creation_method
;
Olex2 1.2
(compiled 2018.05.29 svn.r3508 for OlexSys, GUI svn.r5506)
;
_audit_update_record
;
2021-01-24 deposited with the CCDC.	2021-04-30 downloaded from the CCDC.
;
_cell_angle_alpha 90
_cell_angle_beta 90
_cell_angle_gamma 90
_cell_formula_units_Z 8
_cell_length_a 8.5949(5)
_cell_length_b 17.1989(10)
_cell_length_c 29.961(2)
_cell_measurement_reflns_used 2229
_cell_measurement_temperature 219.9(4)
_cell_measurement_theta_max 25.1980
_cell_measurement_theta_min 3.6010
_cell_volume 4428.9(5)
_computing_cell_refinement 'CrysAlisPro 1.171.39.45g (Rigaku OD, 2018)'
_computing_data_collection 'CrysAlisPro 1.171.39.45g (Rigaku OD, 2018)'
_computing_data_reduction 'CrysAlisPro 1.171.39.45g (Rigaku OD, 2018)'
_computing_molecular_graphics 'Olex2 (Dolomanov et al., 2009)'
_computing_publication_material 'Olex2 (Dolomanov et al., 2009)'
_computing_structure_refinement 'ShelXL (Sheldrick, 2015)'
_computing_structure_solution 'olex2.solve (Bourhis et al., 2015)'
_diffrn_ambient_environment N~2~
_diffrn_ambient_temperature 219.9(4)
_diffrn_detector 'CCD plate'
_diffrn_detector_area_resol_mean 10.4757
_diffrn_detector_type Atlas
_diffrn_measured_fraction_theta_full 0.992
_diffrn_measured_fraction_theta_max 0.838
_diffrn_measurement_details
;
List of Runs (angles in degrees, time in seconds):

  # Type    Start    End  Width  t~exp~   \w     \q     \k     \f   Frames
#--------------------------------------------------------------------------
  1  \w     -3.00  74.00   1.00   94.15    --   12.36  37.00-180.00   77
  2  \w    -10.00  24.00   1.00   94.15    --   12.36 -19.00   0.00   34
;
_diffrn_measurement_device 'four-circle diffractometer'
_diffrn_measurement_device_type 'SuperNova, Dual, Cu at home/near, Atlas'
_diffrn_measurement_method '\w scans'
_diffrn_orient_matrix_type 'CrysAlisPro convention (1999,Acta A55,543-557)'
_diffrn_orient_matrix_UB_11 -0.0116954000
_diffrn_orient_matrix_UB_12 0.0149531000
_diffrn_orient_matrix_UB_13 0.0218167000
_diffrn_orient_matrix_UB_21 -0.0233590000
_diffrn_orient_matrix_UB_22 0.0361737000
_diffrn_orient_matrix_UB_23 -0.0091870000
_diffrn_orient_matrix_UB_31 -0.0782610000
_diffrn_orient_matrix_UB_32 -0.0129998000
_diffrn_orient_matrix_UB_33 -0.0005107000
_diffrn_radiation_monochromator mirror
_diffrn_radiation_probe x-ray
_diffrn_radiation_type MoK\a
_diffrn_radiation_wavelength 0.71073
_diffrn_reflns_av_R_equivalents 0.0410
_diffrn_reflns_av_unetI/netI 0.0588
_diffrn_reflns_Laue_measured_fraction_full 0.992
_diffrn_reflns_Laue_measured_fraction_max 0.838
_diffrn_reflns_limit_h_max 11
_diffrn_reflns_limit_h_min -10
_diffrn_reflns_limit_k_max 23
_diffrn_reflns_limit_k_min -22
_diffrn_reflns_limit_l_max 39
_diffrn_reflns_limit_l_min -25
_diffrn_reflns_number 12364
_diffrn_reflns_point_group_measured_fraction_full 0.992
_diffrn_reflns_point_group_measured_fraction_max 0.838
_diffrn_reflns_theta_full 25.242
_diffrn_reflns_theta_max 29.714
_diffrn_reflns_theta_min 3.344
_diffrn_source 'micro-focus sealed X-ray tube'
_diffrn_source_type 'SuperNova (Mo) X-ray Source'
_exptl_absorpt_coefficient_mu 0.210
_exptl_absorpt_correction_T_max 0.992
_exptl_absorpt_correction_T_min 0.975
_exptl_absorpt_correction_type analytical
_exptl_absorpt_process_details
;
CrysAlisPro 1.171.39.45g (Rigaku Oxford Diffraction, 2018)
Analytical numeric absorption correction using a multifaceted crystal
			model based on expressions derived by R.C. Clark & J.S. Reid.
(Clark, R. C. & Reid, J. S. (1995). Acta Cryst. A51, 887-897)
Empirical absorption correction using spherical harmonics,
 implemented in SCALE3 ABSPACK scaling algorithm.
;
_exptl_crystal_colour colourless
_exptl_crystal_colour_primary colourless
_exptl_crystal_density_diffrn 1.537
_exptl_crystal_description prism
_exptl_crystal_F_000 2096
_exptl_crystal_preparation Luminescent
_exptl_crystal_recrystallization_method 'Re-crystallisation from solvent: CHCl3'
_exptl_crystal_size_max 0.356
_exptl_crystal_size_mid 0.247
_exptl_crystal_size_min 0.066
_refine_diff_density_max 0.322
_refine_diff_density_min -0.350
_refine_diff_density_rms 0.050
_refine_ls_extinction_method none
_refine_ls_goodness_of_fit_ref 1.041
_refine_ls_hydrogen_treatment constr
_refine_ls_matrix_type full
_refine_ls_number_parameters 325
_refine_ls_number_reflns 5253
_refine_ls_number_restraints 0
_refine_ls_restrained_S_all 1.041
_refine_ls_R_factor_all 0.1505
_refine_ls_R_factor_gt 0.0710
_refine_ls_shift/su_max 0.000
_refine_ls_shift/su_mean 0.000
_refine_ls_structure_factor_coef Fsqd
_refine_ls_weighting_details 'w=1/[\s^2^(Fo^2^)+(0.0949P)^2^+1.5579P] where P=(Fo^2^+2Fc^2^)/3'
_refine_ls_weighting_scheme calc
_refine_ls_wR_factor_gt 0.1862
_refine_ls_wR_factor_ref 0.2309
_reflns_Friedel_coverage 0.000
_reflns_number_gt 2489
_reflns_number_total 5253
_reflns_threshold_expression 'I > 2\s(I)'
_cod_data_source_file d1cc00976a2.cif
_cod_data_source_block 7
_cod_depositor_comments 'Adding full bibliography for 7128255--7128257.cif.'
_cod_database_code 7128257
_shelx_shelxl_version_number 2014/7
_chemical_oxdiff_formula 'C24 H22 F9 P'
_chemical_oxdiff_usercomment 'colorless plate'
_shelx_space_group_comment
;
The symmetry employed for this shelxl refinement is uniquely defined
by the following loop, which should always be used as a source of
symmetry information in preference to the above space-group names.
They are only intended as comments.
;
_reflns_odcompleteness_completeness 98.83
_reflns_odcompleteness_iscentric 1
_reflns_odcompleteness_theta 26.32
_olex2_refinement_description
;
1. Fixed Uiso
 At 1.2 times of:
  All C(H) groups, All C(H,H) groups, All C(H,H,H,H) groups
2. Others
 Fixed Sof: H19(0.5) H19A(0.5) H24C(0.5) H24D(0.5) H24A(0.5) H24B(0.5)
 C21(0.5) H21A(0.5) H21B(0.5) C21A(0.5) H21C(0.5) H21D(0.5) C0AA(0.5) H0AA(0.5)
 H0AB(0.5) C1AA(0.5) H1AA(0.5) H1AB(0.5)
3.a Ternary CH refined with riding coordinates:
 C13(H13), C19(H19), C19(H19A)
3.b Secondary CH2 refined with riding coordinates:
 C16(H16A,H16B), C17(H17A,H17B), C18(H18A,H18B), C14(H14A,H14B), C15(H15A,
 H15B), C20(H20A,H20B), C22(H22A,H22B), C24(H24C,H24D), C24(H24A,H24B),
 C21(H21A,H21B), C21A(H21C,H21D), C0AA(H0AA,H0AB), C1AA(H1AA,H1AB)
;
_olex2_submission_special_instructions 'No special instructions were received'
_oxdiff_exptl_absorpt_empirical_details
;
Empirical correction (ABSPACK) includes:
- Absorption correction using spherical harmonics
- Frame scaling
;
_oxdiff_exptl_absorpt_empirical_full_max 1.266
_oxdiff_exptl_absorpt_empirical_full_min 0.776

loop_
_space_group_symop_operation_xyz
'x, y, z'
'-x+1/2, -y, z+1/2'
'-x, y+1/2, -z+1/2'
'x+1/2, -y+1/2, -z'
'-x, -y, -z'
'x-1/2, y, -z-1/2'
'x, -y-1/2, z-1/2'
'-x-1/2, y-1/2, z'

loop_
_atom_site_label
_atom_site_type_symbol
_atom_site_fract_x
_atom_site_fract_y
_atom_site_fract_z
_atom_site_U_iso_or_equiv
_atom_site_adp_type
_atom_site_occupancy
_atom_site_site_symmetry_order
_atom_site_calc_flag
_atom_site_refinement_flags_posn
_atom_site_refinement_flags_adp
_atom_site_refinement_flags_occupancy
_atom_site_disorder_assembly
_atom_site_disorder_group
P1 P 0.41669(10) 0.58933(5) 0.38362(3) 0.0541(3) Uani 1 1 d . . . . .
F1 F 0.3304(2) 0.53843(14) 0.42369(8) 0.0804(7) Uani 1 1 d . . . . .
F9 F 0.6600(3) 0.72901(13) 0.37794(10) 0.0865(8) Uani 1 1 d . . . . .
F8 F 0.7658(3) 0.80204(16) 0.30539(13) 0.1254(12) Uani 1 1 d . . . . .
F7 F 0.6621(4) 0.7611(2) 0.22413(12) 0.1416(15) Uani 1 1 d . . . . .
F5 F 0.2963(4) 0.5347(2) 0.21847(12) 0.1300(13) Uani 1 1 d . . . . .
F6 F 0.4653(4) 0.6457(2) 0.21366(10) 0.1246(12) Uani 1 1 d . . . . .
F2 F 0.1887(4) 0.43851(18) 0.38790(14) 0.1290(12) Uani 1 1 d . . . . .
F4 F 0.1008(4) 0.4195(2) 0.23618(15) 0.1618(19) Uani 1 1 d . . . . .
C12 C 0.5043(4) 0.64398(19) 0.33433(12) 0.0530(9) Uani 1 1 d . . . . .
C7 C 0.4528(4) 0.6214(2) 0.29245(13) 0.0598(10) Uani 1 1 d . . . . .
C11 C 0.6090(4) 0.7049(2) 0.33765(16) 0.0652(11) Uani 1 1 d . . . . .
C1 C 0.3161(4) 0.5310(2) 0.34058(15) 0.0622(10) Uani 1 1 d . . . . .
C13 C 0.6074(4) 0.5540(2) 0.40296(13) 0.0594(10) Uani 1 1 d . . . . .
H13 H 0.6857 0.5878 0.3892 0.071 Uiso 1 1 calc R . . . .
F3 F 0.0567(4) 0.36910(19) 0.32073(18) 0.1713(19) Uani 1 1 d . . . . .
C6 C 0.3445(4) 0.5552(2) 0.29610(15) 0.0651(11) Uani 1 1 d . . . . .
C10 C 0.6647(5) 0.7435(3) 0.3016(2) 0.0861(15) Uani 1 1 d . . . . .
C8 C 0.5106(5) 0.6633(3) 0.25527(15) 0.0818(14) Uani 1 1 d . . . . .
C9 C 0.6138(6) 0.7237(3) 0.2613(2) 0.0883(16) Uani 1 1 d . . . . .
C2 C 0.2195(5) 0.4682(3) 0.3475(2) 0.0874(14) Uani 1 1 d . . . . .
C5 C 0.2722(5) 0.5162(3) 0.26124(19) 0.0884(15) Uani 1 1 d . . . . .
C4 C 0.1744(6) 0.4554(4) 0.2699(3) 0.112(2) Uani 1 1 d . . . . .
C3 C 0.1489(6) 0.4297(3) 0.3119(3) 0.107(2) Uani 1 1 d . . . . .
C16 C 0.8288(7) 0.4502(3) 0.4464(2) 0.117(2) Uani 1 1 d . . . . .
H16A H 0.9354 0.4355 0.4529 0.140 Uiso 1 1 calc R . . . .
H16B H 0.7607 0.4133 0.4611 0.140 Uiso 1 1 calc R . . . .
C17 C 0.7988(6) 0.5295(4) 0.46432(18) 0.1029(17) Uani 1 1 d . . . . .
H17A H 0.8746 0.5654 0.4521 0.123 Uiso 1 1 calc R . . . .
H17B H 0.8109 0.5290 0.4965 0.123 Uiso 1 1 calc R . . . .
C18 C 0.6349(6) 0.5573(4) 0.45251(17) 0.1033(17) Uani 1 1 d . . . . .
H18A H 0.5590 0.5248 0.4676 0.124 Uiso 1 1 calc R . . . .
H18B H 0.6212 0.6103 0.4629 0.124 Uiso 1 1 calc R . . . .
C14 C 0.6373(6) 0.4735(3) 0.38546(19) 0.1078(19) Uani 1 1 d . . . . .
H14A H 0.6248 0.4731 0.3533 0.129 Uiso 1 1 calc R . . . .
H14B H 0.5620 0.4377 0.3981 0.129 Uiso 1 1 calc R . . . .
C15 C 0.8025(7) 0.4467(4) 0.3975(3) 0.146(3) Uani 1 1 d . . . . .
H15A H 0.8179 0.3938 0.3872 0.176 Uiso 1 1 calc R . . . .
H15B H 0.8778 0.4796 0.3825 0.176 Uiso 1 1 calc R . . . .
C19 C 0.3149(4) 0.6777(2) 0.40362(13) 0.0617(10) Uani 1 1 d . . . . .
H19 H 0.3757 0.7246 0.3973 0.074 Uiso 0.5 1 calc R . P A 1
H19A H 0.3686 0.7177 0.3861 0.074 Uiso 0.5 1 calc R . P B 2
C20 C 0.1579(6) 0.6833(3) 0.3847(2) 0.112(2) Uani 1 1 d . . . . .
H20A H 0.0960 0.6398 0.3951 0.135 Uiso 1 1 calc R . . . .
H20B H 0.1643 0.6803 0.3524 0.135 Uiso 1 1 calc R . . . .
C22 C 0.0778(7) 0.7597(4) 0.3980(2) 0.124(2) Uani 1 1 d . . . . .
H22A H 0.1320 0.8029 0.3842 0.148 Uiso 1 1 calc R . . . .
H22B H -0.0282 0.7595 0.3869 0.148 Uiso 1 1 calc R . . . .
C24 C 0.0752(8) 0.7710(4) 0.4470(2) 0.123(2) Uani 1 1 d . . . . .
H24C H 0.0323 0.7260 0.4621 0.148 Uiso 0.5 1 calc R . P C 2
H24D H 0.0151 0.8166 0.4551 0.148 Uiso 0.5 1 calc R . P C 2
H24A H 0.0602 0.8260 0.4529 0.148 Uiso 0.5 1 calc R . P D 1
H24B H -0.0147 0.7439 0.4589 0.148 Uiso 0.5 1 calc R . P D 1
C21 C 0.2724(15) 0.6720(9) 0.4552(5) 0.091(4) Uani 0.5 1 d . . P E 1
H21A H 0.1991 0.6299 0.4600 0.110 Uiso 0.5 1 calc R . P E 1
H21B H 0.3655 0.6610 0.4724 0.110 Uiso 0.5 1 calc R . P E 1
C21A C 0.3470(15) 0.7051(8) 0.4489(5) 0.089(4) Uani 0.5 1 d . . P E 2
H21C H 0.4581 0.7130 0.4523 0.106 Uiso 0.5 1 calc R . P E 2
H21D H 0.3149 0.6657 0.4701 0.106 Uiso 0.5 1 calc R . P E 2
C0AA C 0.260(2) 0.7826(9) 0.4593(5) 0.098(5) Uani 0.5 1 d . . P E 2
H0AA H 0.3037 0.8246 0.4417 0.118 Uiso 0.5 1 calc R . P E 2
H0AB H 0.2716 0.7957 0.4906 0.118 Uiso 0.5 1 calc R . P E 2
C1AA C 0.202(3) 0.7471(9) 0.4702(7) 0.116(6) Uani 0.5 1 d . . P E 1
H1AA H 0.1740 0.7422 0.5014 0.140 Uiso 0.5 1 calc R . P E 1
H1AB H 0.2814 0.7873 0.4682 0.140 Uiso 0.5 1 calc R . P E 1

loop_
_atom_site_aniso_label
_atom_site_aniso_U_11
_atom_site_aniso_U_22
_atom_site_aniso_U_33
_atom_site_aniso_U_23
_atom_site_aniso_U_13
_atom_site_aniso_U_12
P1 0.0418(5) 0.0508(5) 0.0697(7) 0.0042(5) 0.0010(4) -0.0023(4)
F1 0.0591(12) 0.0894(16) 0.0926(17) 0.0275(14) 0.0095(12) -0.0092(12)
F9 0.0735(15) 0.0631(14) 0.123(2) -0.0091(14) 0.0017(15) -0.0204(12)
F8 0.0935(19) 0.0697(16) 0.213(4) 0.0409(19) 0.053(2) -0.0125(15)
F7 0.125(2) 0.153(3) 0.147(3) 0.090(2) 0.065(2) 0.044(2)
F5 0.128(3) 0.170(3) 0.092(2) -0.057(2) -0.0292(19) 0.057(2)
F6 0.108(2) 0.191(3) 0.074(2) 0.018(2) 0.0044(17) 0.052(2)
F2 0.106(2) 0.088(2) 0.193(4) 0.033(2) -0.002(2) -0.0464(18)
F4 0.100(2) 0.145(3) 0.240(4) -0.130(3) -0.077(3) 0.049(2)
C12 0.0415(16) 0.0474(18) 0.070(2) 0.0029(17) 0.0057(17) 0.0116(15)
C7 0.0450(18) 0.064(2) 0.070(3) 0.001(2) 0.0021(18) 0.0234(17)
C11 0.052(2) 0.046(2) 0.098(3) 0.011(2) 0.018(2) 0.0029(17)
C1 0.0409(17) 0.0462(19) 0.099(3) -0.004(2) -0.0092(19) 0.0040(16)
C13 0.0458(18) 0.058(2) 0.074(3) 0.014(2) -0.0039(18) -0.0016(16)
F3 0.093(2) 0.085(2) 0.336(6) -0.061(3) -0.024(3) -0.0336(18)
C6 0.049(2) 0.069(2) 0.078(3) -0.020(2) -0.013(2) 0.0276(19)
C10 0.063(3) 0.062(3) 0.133(5) 0.027(3) 0.028(3) 0.011(2)
C8 0.077(3) 0.109(4) 0.059(3) 0.015(3) 0.003(2) 0.050(3)
C9 0.068(3) 0.085(3) 0.113(4) 0.041(3) 0.034(3) 0.022(3)
C2 0.060(2) 0.056(2) 0.146(5) -0.006(3) -0.005(3) -0.007(2)
C5 0.066(3) 0.100(4) 0.100(4) -0.043(3) -0.022(3) 0.040(3)
C4 0.062(3) 0.090(4) 0.185(7) -0.082(5) -0.047(4) 0.035(3)
C3 0.055(3) 0.059(3) 0.208(7) -0.038(4) -0.026(4) 0.000(2)
C16 0.091(4) 0.106(4) 0.153(6) 0.030(4) -0.040(4) 0.026(3)
C17 0.087(3) 0.138(5) 0.084(3) -0.009(3) -0.033(3) 0.022(3)
C18 0.088(3) 0.132(5) 0.090(4) -0.021(3) -0.029(3) 0.034(3)
C14 0.087(3) 0.108(4) 0.128(4) -0.043(3) -0.044(3) 0.043(3)
C15 0.102(4) 0.145(5) 0.191(7) -0.072(5) -0.077(4) 0.072(4)
C19 0.0477(18) 0.066(2) 0.071(3) -0.004(2) 0.0076(18) 0.0046(17)
C20 0.073(3) 0.104(4) 0.159(5) -0.042(4) -0.041(3) 0.037(3)
C22 0.091(4) 0.113(4) 0.166(6) -0.041(4) -0.040(4) 0.051(3)
C24 0.124(5) 0.122(5) 0.124(5) 0.009(4) 0.057(4) 0.047(4)
C21 0.090(9) 0.118(12) 0.066(6) 0.000(8) 0.001(7) 0.045(8)
C21A 0.087(8) 0.090(9) 0.089(9) -0.027(7) -0.026(8) 0.030(7)
C0AA 0.138(15) 0.092(10) 0.065(9) -0.030(7) -0.015(8) 0.058(10)
C1AA 0.135(16) 0.119(15) 0.095(11) -0.012(10) 0.007(10) 0.052(12)

loop_
_atom_type_symbol
_atom_type_description
_atom_type_scat_dispersion_real
_atom_type_scat_dispersion_imag
_atom_type_scat_source
C C 0.0033 0.0016 'International Tables Vol C Tables 4.2.6.8 and 6.1.1.4'
H H 0.0000 0.0000 'International Tables Vol C Tables 4.2.6.8 and 6.1.1.4'
F F 0.0171 0.0103 'International Tables Vol C Tables 4.2.6.8 and 6.1.1.4'
P P 0.1023 0.0942 'International Tables Vol C Tables 4.2.6.8 and 6.1.1.4'

loop_
_exptl_crystal_face_index_h
_exptl_crystal_face_index_k
_exptl_crystal_face_index_l
_exptl_crystal_face_perp_dist
0 0 1 0.1375
0 0 -1 0.1095
5 3 -2 0.1466
-5 -3 2 0.1466
0 -1 0 0.0544
0 1 0 0.0114

loop_
_geom_angle_atom_site_label_1
_geom_angle_atom_site_label_2
_geom_angle_atom_site_label_3
_geom_angle
_geom_angle_site_symmetry_1
_geom_angle_site_symmetry_3
_geom_angle_publ_flag
F1 P1 C12 175.37(15) . . ?
F1 P1 C1 90.53(17) . . ?
F1 P1 C13 89.78(14) . . ?
F1 P1 C19 89.30(16) . . ?
C1 P1 C12 84.95(18) . . ?
C1 P1 C19 116.75(16) . . ?
C13 P1 C12 93.14(16) . . ?
C13 P1 C1 117.15(17) . . ?
C13 P1 C19 126.09(18) . . ?
C19 P1 C12 91.86(16) . . ?
C7 C12 P1 115.9(3) . . ?
C11 C12 P1 125.1(3) . . ?
C11 C12 C7 119.0(4) . . ?
C12 C7 C6 110.5(3) . . ?
C12 C7 C8 117.3(4) . . ?
C8 C7 C6 132.2(4) . . ?
F9 C11 C12 120.5(4) . . ?
F9 C11 C10 116.6(4) . . ?
C10 C11 C12 122.9(5) . . ?
C6 C1 P1 114.6(3) . . ?
C2 C1 P1 127.0(4) . . ?
C2 C1 C6 118.4(4) . . ?
P1 C13 H13 106.5 . . ?
C18 C13 P1 116.0(3) . . ?
C18 C13 H13 106.5 . . ?
C14 C13 P1 110.2(3) . . ?
C14 C13 H13 106.5 . . ?
C14 C13 C18 110.6(4) . . ?
C1 C6 C7 113.9(3) . . ?
C5 C6 C7 126.8(5) . . ?
C5 C6 C1 119.3(4) . . ?
F8 C10 C11 122.1(6) . . ?
C9 C10 F8 119.0(5) . . ?
C9 C10 C11 118.9(5) . . ?
F6 C8 C7 121.0(5) . . ?
F6 C8 C9 118.6(5) . . ?
C9 C8 C7 120.4(5) . . ?
F7 C9 C8 116.7(6) . . ?
C10 C9 F7 121.7(6) . . ?
C10 C9 C8 121.6(4) . . ?
F2 C2 C1 123.7(5) . . ?
F2 C2 C3 115.0(5) . . ?
C1 C2 C3 121.2(6) . . ?
F5 C5 C6 122.5(5) . . ?
F5 C5 C4 117.3(5) . . ?
C4 C5 C6 120.1(6) . . ?
F4 C4 C5 120.0(8) . . ?
F4 C4 C3 118.2(7) . . ?
C3 C4 C5 121.8(5) . . ?
F3 C3 C2 118.6(7) . . ?
F3 C3 C4 122.4(7) . . ?
C4 C3 C2 119.1(5) . . ?
H16A C16 H16B 108.0 . . ?
C17 C16 H16A 109.3 . . ?
C17 C16 H16B 109.3 . . ?
C15 C16 H16A 109.3 . . ?
C15 C16 H16B 109.3 . . ?
C15 C16 C17 111.5(5) . . ?
C16 C17 H17A 109.4 . . ?
C16 C17 H17B 109.4 . . ?
C16 C17 C18 111.3(4) . . ?
H17A C17 H17B 108.0 . . ?
C18 C17 H17A 109.4 . . ?
C18 C17 H17B 109.4 . . ?
C13 C18 C17 111.2(4) . . ?
C13 C18 H18A 109.4 . . ?
C13 C18 H18B 109.4 . . ?
C17 C18 H18A 109.4 . . ?
C17 C18 H18B 109.4 . . ?
H18A C18 H18B 108.0 . . ?
C13 C14 H14A 109.5 . . ?
C13 C14 H14B 109.5 . . ?
C13 C14 C15 110.6(4) . . ?
H14A C14 H14B 108.1 . . ?
C15 C14 H14A 109.5 . . ?
C15 C14 H14B 109.5 . . ?
C16 C15 C14 111.2(5) . . ?
C16 C15 H15A 109.4 . . ?
C16 C15 H15B 109.4 . . ?
C14 C15 H15A 109.4 . . ?
C14 C15 H15B 109.4 . . ?
H15A C15 H15B 108.0 . . ?
P1 C19 H19 111.2 . . ?
P1 C19 H19A 100.4 . . ?
C20 C19 P1 111.3(3) . . ?
C20 C19 H19 111.2 . . ?
C20 C19 H19A 100.4 . . ?
C20 C19 C21 99.7(6) . . ?
C21 C19 P1 111.8(5) . . ?
C21 C19 H19 111.2 . . ?
C21A C19 P1 118.4(5) . . ?
C21A C19 H19A 100.4 . . ?
C21A C19 C20 120.7(6) . . ?
C19 C20 H20A 109.3 . . ?
C19 C20 H20B 109.3 . . ?
C19 C20 C22 111.6(4) . . ?
H20A C20 H20B 108.0 . . ?
C22 C20 H20A 109.3 . . ?
C22 C20 H20B 109.3 . . ?
C20 C22 H22A 109.2 . . ?
C20 C22 H22B 109.2 . . ?
H22A C22 H22B 107.9 . . ?
C24 C22 C20 112.2(5) . . ?
C24 C22 H22A 109.2 . . ?
C24 C22 H22B 109.2 . . ?
C22 C24 H24C 111.2 . . ?
C22 C24 H24D 111.2 . . ?
C22 C24 H24A 108.0 . . ?
C22 C24 H24B 108.0 . . ?
C22 C24 C0AA 102.9(7) . . ?
H24C C24 H24D 109.1 . . ?
H24A C24 H24B 107.3 . . ?
C0AA C24 H24C 111.2 . . ?
C0AA C24 H24D 111.2 . . ?
C1AA C24 C22 117.0(9) . . ?
C1AA C24 H24A 108.0 . . ?
C1AA C24 H24B 108.0 . . ?
C19 C21 H21A 109.8 . . ?
C19 C21 H21B 109.8 . . ?
H21A C21 H21B 108.3 . . ?
C1AA C21 C19 109.3(11) . . ?
C1AA C21 H21A 109.8 . . ?
C1AA C21 H21B 109.8 . . ?
C19 C21A H21C 109.3 . . ?
C19 C21A H21D 109.3 . . ?
C19 C21A C0AA 111.7(11) . . ?
H21C C21A H21D 107.9 . . ?
C0AA C21A H21C 109.3 . . ?
C0AA C21A H21D 109.3 . . ?
C24 C0AA H0AA 110.0 . . ?
C24 C0AA H0AB 110.0 . . ?
C21A C0AA C24 108.3(11) . . ?
C21A C0AA H0AA 110.0 . . ?
C21A C0AA H0AB 110.0 . . ?
H0AA C0AA H0AB 108.4 . . ?
C24 C1AA C21 115.6(16) . . ?
C24 C1AA H1AA 108.4 . . ?
C24 C1AA H1AB 108.4 . . ?
C21 C1AA H1AA 108.4 . . ?
C21 C1AA H1AB 108.4 . . ?
H1AA C1AA H1AB 107.4 . . ?

loop_
_geom_bond_atom_site_label_1
_geom_bond_atom_site_label_2
_geom_bond_distance
_geom_bond_site_symmetry_2
_geom_bond_publ_flag
P1 F1 1.661(2) . ?
P1 C12 1.906(4) . ?
P1 C1 1.849(4) . ?
P1 C13 1.842(3) . ?
P1 C19 1.853(4) . ?
F9 C11 1.350(5) . ?
F8 C10 1.335(6) . ?
F7 C9 1.352(5) . ?
F5 C5 1.336(6) . ?
F6 C8 1.341(5) . ?
F2 C2 1.339(6) . ?
F4 C4 1.342(6) . ?
C12 C7 1.386(5) . ?
C12 C11 1.385(5) . ?
C7 C6 1.476(6) . ?
C7 C8 1.416(6) . ?
C11 C10 1.355(6) . ?
C1 C6 1.417(6) . ?
C1 C2 1.377(6) . ?
C13 H13 0.9800 . ?
C13 C18 1.504(6) . ?
C13 C14 1.503(6) . ?
F3 C3 1.335(7) . ?
C6 C5 1.388(6) . ?
C10 C9 1.329(7) . ?
C8 C9 1.378(7) . ?
C2 C3 1.395(8) . ?
C5 C4 1.366(9) . ?
C4 C3 1.353(9) . ?
C16 H16A 0.9700 . ?
C16 H16B 0.9700 . ?
C16 C17 1.488(7) . ?
C16 C15 1.483(8) . ?
C17 H17A 0.9700 . ?
C17 H17B 0.9700 . ?
C17 C18 1.529(6) . ?
C18 H18A 0.9700 . ?
C18 H18B 0.9700 . ?
C14 H14A 0.9700 . ?
C14 H14B 0.9700 . ?
C14 C15 1.536(6) . ?
C15 H15A 0.9700 . ?
C15 H15B 0.9700 . ?
C19 H19 0.9800 . ?
C19 H19A 0.9800 . ?
C19 C20 1.467(6) . ?
C19 C21 1.591(14) . ?
C19 C21A 1.462(15) . ?
C20 H20A 0.9700 . ?
C20 H20B 0.9700 . ?
C20 C22 1.536(7) . ?
C22 H22A 0.9700 . ?
C22 H22B 0.9700 . ?
C22 C24 1.482(8) . ?
C24 H24C 0.9700 . ?
C24 H24D 0.9700 . ?
C24 H24A 0.9700 . ?
C24 H24B 0.9700 . ?
C24 C0AA 1.64(2) . ?
C24 C1AA 1.36(2) . ?
C21 H21A 0.9700 . ?
C21 H21B 0.9700 . ?
C21 C1AA 1.50(2) . ?
C21A H21C 0.9700 . ?
C21A H21D 0.9700 . ?
C21A C0AA 1.56(2) . ?
C0AA H0AA 0.9700 . ?
C0AA H0AB 0.9700 . ?
C1AA H1AA 0.9700 . ?
C1AA H1AB 0.9700 . ?

loop_
_geom_torsion_atom_site_label_1
_geom_torsion_atom_site_label_2
_geom_torsion_atom_site_label_3
_geom_torsion_atom_site_label_4
_geom_torsion
_geom_torsion_site_symmetry_1
_geom_torsion_site_symmetry_2
_geom_torsion_site_symmetry_3
_geom_torsion_site_symmetry_4
_geom_torsion_publ_flag
P1 C12 C7 C6 -3.1(3) . . . . ?
P1 C12 C7 C8 177.3(2) . . . . ?
P1 C12 C11 F9 1.6(5) . . . . ?
P1 C12 C11 C10 -178.0(3) . . . . ?
P1 C1 C6 C7 1.6(4) . . . . ?
P1 C1 C6 C5 -178.8(3) . . . . ?
P1 C1 C2 F2 -2.4(6) . . . . ?
P1 C1 C2 C3 179.1(3) . . . . ?
P1 C13 C18 C17 -177.8(4) . . . . ?
P1 C13 C14 C15 174.4(5) . . . . ?
P1 C19 C20 C22 -175.4(4) . . . . ?
P1 C19 C21 C1AA 175.5(11) . . . . ?
P1 C19 C21A C0AA 176.4(9) . . . . ?
F1 P1 C1 C6 176.4(2) . . . . ?
F1 P1 C1 C2 -3.6(3) . . . . ?
F1 P1 C13 C18 -46.2(4) . . . . ?
F1 P1 C13 C14 80.4(4) . . . . ?
F1 P1 C19 C20 -84.3(4) . . . . ?
F1 P1 C19 C21 26.2(6) . . . . ?
F1 P1 C19 C21A 62.2(7) . . . . ?
F9 C11 C10 F8 0.5(6) . . . . ?
F9 C11 C10 C9 -177.7(4) . . . . ?
F8 C10 C9 F7 0.2(7) . . . . ?
F8 C10 C9 C8 179.4(3) . . . . ?
F5 C5 C4 F4 -3.4(6) . . . . ?
F5 C5 C4 C3 176.5(4) . . . . ?
F6 C8 C9 F7 0.0(6) . . . . ?
F6 C8 C9 C10 -179.2(4) . . . . ?
F2 C2 C3 F3 1.2(6) . . . . ?
F2 C2 C3 C4 -179.6(5) . . . . ?
F4 C4 C3 F3 1.7(8) . . . . ?
F4 C4 C3 C2 -177.5(4) . . . . ?
C12 P1 C1 C6 -2.6(3) . . . . ?
C12 P1 C1 C2 177.4(3) . . . . ?
C12 P1 C13 C18 137.4(4) . . . . ?
C12 P1 C13 C14 -96.0(4) . . . . ?
C12 P1 C19 C20 91.2(4) . . . . ?
C12 P1 C19 C21 -158.3(6) . . . . ?
C12 P1 C19 C21A -122.3(7) . . . . ?
C12 C7 C6 C1 1.0(4) . . . . ?
C12 C7 C6 C5 -178.6(3) . . . . ?
C12 C7 C8 F6 -179.3(3) . . . . ?
C12 C7 C8 C9 0.0(5) . . . . ?
C12 C11 C10 F8 -179.9(3) . . . . ?
C12 C11 C10 C9 1.9(6) . . . . ?
C7 C12 C11 F9 179.1(3) . . . . ?
C7 C12 C11 C10 -0.5(5) . . . . ?
C7 C6 C5 F5 1.2(6) . . . . ?
C7 C6 C5 C4 179.9(3) . . . . ?
C7 C8 C9 F7 -179.3(3) . . . . ?
C7 C8 C9 C10 1.5(6) . . . . ?
C11 C12 C7 C6 179.1(3) . . . . ?
C11 C12 C7 C8 -0.5(5) . . . . ?
C11 C10 C9 F7 178.4(3) . . . . ?
C11 C10 C9 C8 -2.4(7) . . . . ?
C1 P1 C13 C18 -136.7(4) . . . . ?
C1 P1 C13 C14 -10.0(4) . . . . ?
C1 P1 C19 C20 5.9(4) . . . . ?
C1 P1 C19 C21 116.4(6) . . . . ?
C1 P1 C19 C21A 152.4(7) . . . . ?
C1 C6 C5 F5 -178.4(3) . . . . ?
C1 C6 C5 C4 0.2(5) . . . . ?
C1 C2 C3 F3 179.8(4) . . . . ?
C1 C2 C3 C4 -1.0(7) . . . . ?
C13 P1 C1 C6 -93.5(3) . . . . ?
C13 P1 C1 C2 86.4(4) . . . . ?
C13 P1 C19 C20 -173.5(4) . . . . ?
C13 P1 C19 C21 -63.0(6) . . . . ?
C13 P1 C19 C21A -27.1(8) . . . . ?
C13 C14 C15 C16 56.4(8) . . . . ?
C6 C7 C8 F6 1.3(6) . . . . ?
C6 C7 C8 C9 -179.5(4) . . . . ?
C6 C1 C2 F2 177.6(4) . . . . ?
C6 C1 C2 C3 -0.9(6) . . . . ?
C6 C5 C4 F4 177.9(3) . . . . ?
C6 C5 C4 C3 -2.2(7) . . . . ?
C8 C7 C6 C1 -179.5(3) . . . . ?
C8 C7 C6 C5 0.8(6) . . . . ?
C2 C1 C6 C7 -178.4(3) . . . . ?
C2 C1 C6 C5 1.3(5) . . . . ?
C5 C4 C3 F3 -178.3(4) . . . . ?
C5 C4 C3 C2 2.5(8) . . . . ?
C16 C17 C18 C13 -55.3(7) . . . . ?
C17 C16 C15 C14 -56.2(8) . . . . ?
C18 C13 C14 C15 -56.0(7) . . . . ?
C14 C13 C18 C17 55.7(6) . . . . ?
C15 C16 C17 C18 55.6(7) . . . . ?
C19 P1 C1 C6 86.9(3) . . . . ?
C19 P1 C1 C2 -93.1(4) . . . . ?
C19 P1 C13 C18 42.7(4) . . . . ?
C19 P1 C13 C14 169.4(3) . . . . ?
C19 C20 C22 C24 -54.5(8) . . . . ?
C19 C21 C1AA C24 56.3(17) . . . . ?
C19 C21A C0AA C24 51.8(14) . . . . ?
C20 C19 C21 C1AA -66.8(13) . . . . ?
C20 C19 C21A C0AA -40.3(14) . . . . ?
C20 C22 C24 C0AA 66.8(8) . . . . ?
C20 C22 C24 C1AA 37.1(12) . . . . ?
C22 C24 C0AA C21A -65.2(12) . . . . ?
C22 C24 C1AA C21 -40.2(17) . . . . ?
C21 C19 C20 C22 66.6(8) . . . . ?
C21A C19 C20 C22 39.1(10) . . . . ?

loop_
_exptl_oxdiff_crystal_face_indexfrac_h
_exptl_oxdiff_crystal_face_indexfrac_k
_exptl_oxdiff_crystal_face_indexfrac_l
_exptl_oxdiff_crystal_face_x
_exptl_oxdiff_crystal_face_y
_exptl_oxdiff_crystal_face_z
0.0000 -0.0000 1.0000 0.0218 -0.0092 -0.0005
-0.0000 0.0000 -1.0000 -0.0218 0.0092 0.0005
5.0000 3.0000 -2.0002 -0.0573 0.0101 -0.4293
-5.0000 -3.0000 2.0002 0.0573 -0.0101 0.4293
-0.0000 -1.0000 -0.0000 -0.0150 -0.0362 0.0130
0.0000 1.0000 0.0000 0.0150 0.0362 -0.0130
